data_1553006
loop_
_publ_author_name
'Zhou, Xiaoxi'
'Zhang, Chunhong'
'Lin, Yumei'
'He, Xumin'
'Zhang, Yan'
'Wang, Jianbo'
'Xia, Haiping'

_publ_section_title
;
 1,2-Migration in the reactions of ruthenium vinyl carbene with propargyl
 alcohols
;
_journal_issue 9
_journal_name_full 'Org. Chem. Front.'
_journal_page_first 1077
_journal_paper_doi 10.1039/C4QO00152D
_journal_volume 1
_journal_year 2014
_chemical_formula_moiety 'C48 H42 B Cl2 F4 N O P2 Ru, C1.5 Cl3 H3'
_chemical_formula_sum 'C49.5 H45 B Cl5 F4 N O P2 Ru'
_chemical_formula_weight 1096.93
_space_group_IT_number 13
_space_group_name_Hall '-P 2yc'
_space_group_name_H-M_alt 'P 1 2/c 1'
_symmetry_cell_setting monoclinic
_symmetry_space_group_name_H-M 'P 1 2/c 1'
_atom_sites_solution_hydrogens geom
_atom_sites_solution_primary direct
_atom_sites_solution_secondary difmap
_audit_creation_method SHELXL-97
_cell_angle_alpha 90.00
_cell_angle_beta 90.758(3)
_cell_angle_gamma 90.00
_cell_formula_units_Z 4
_cell_length_a 23.3968(8)
_cell_length_b 10.7057(4)
_cell_length_c 19.1358(7)
_cell_measurement_temperature 173
_cell_measurement_theta_max 28.9755
_cell_measurement_theta_min 2.7757
_cell_volume 4792.7(3)
_computing_structure_refinement 'SHELXL-97 (Sheldrick, 1997)'
_computing_structure_solution 'SHELXS-97 (Sheldrick, 1990)'
_diffrn_ambient_temperature 173
_diffrn_measured_fraction_theta_full 0.998
_diffrn_measured_fraction_theta_max 0.998
_diffrn_radiation_monochromator graphite
_diffrn_radiation_source 'fine-focus sealed tube'
_diffrn_radiation_type MoK\a
_diffrn_radiation_wavelength 0.71073
_diffrn_reflns_av_R_equivalents 0.0429
_diffrn_reflns_av_sigmaI/netI 0.0540
_diffrn_reflns_limit_h_max 27
_diffrn_reflns_limit_h_min -25
_diffrn_reflns_limit_k_max 12
_diffrn_reflns_limit_k_min -10
_diffrn_reflns_limit_l_max 22
_diffrn_reflns_limit_l_min -22
_diffrn_reflns_number 21647
_diffrn_reflns_theta_full 25.00
_diffrn_reflns_theta_max 25.00
_diffrn_reflns_theta_min 2.78
_exptl_absorpt_coefficient_mu 0.727
_exptl_absorpt_correction_T_max 1.00000
_exptl_absorpt_correction_T_min 0.86572
_exptl_absorpt_correction_type multi-scan
_exptl_crystal_colour orange
_exptl_crystal_density_diffrn 1.520
_exptl_crystal_density_method 'not measured'
_exptl_crystal_description block
_exptl_crystal_F_000 2228
_exptl_crystal_size_max 0.4
_exptl_crystal_size_mid 0.3
_exptl_crystal_size_min 0.1
_refine_diff_density_max 1.047
_refine_diff_density_min -1.053
_refine_diff_density_rms 0.093
_refine_ls_extinction_method none
_refine_ls_goodness_of_fit_ref 1.355
_refine_ls_hydrogen_treatment constr
_refine_ls_matrix_type full
_refine_ls_number_parameters 582
_refine_ls_number_reflns 8438
_refine_ls_number_restraints 0
_refine_ls_restrained_S_all 1.355
_refine_ls_R_factor_all 0.0560
_refine_ls_R_factor_gt 0.0448
_refine_ls_shift/su_max 0.001
_refine_ls_shift/su_mean 0.000
_refine_ls_structure_factor_coef Fsqd
_refine_ls_weighting_details 'calc w=1/[\s^2^(Fo^2^)+(0.0483P)^2^+0.0000P] where P=(Fo^2^+2Fc^2^)/3'
_refine_ls_weighting_scheme calc
_refine_ls_wR_factor_gt 0.1173
_refine_ls_wR_factor_ref 0.1221
_reflns_number_gt 7137
_reflns_number_total 8438
_reflns_threshold_expression >2sigma(I)
_cod_data_source_file c4qo00152d2.cif
_cod_data_source_block 1
_cod_original_sg_symbol_H-M P2/c
_cod_original_formula_sum 'C49.50 H45 B Cl5 F4 N O P2 Ru'
_cod_database_code 1553006

loop_
_symmetry_equiv_pos_as_xyz
'x, y, z'
'-x, y, -z+1/2'
'-x, -y, -z'
'x, -y, z-1/2'

loop_
_atom_site_label
_atom_site_type_symbol
_atom_site_fract_x
_atom_site_fract_y
_atom_site_fract_z
_atom_site_U_iso_or_equiv
_atom_site_adp_type
_atom_site_occupancy
_atom_site_symmetry_multiplicity
_atom_site_calc_flag
_atom_site_refinement_flags
Ru1 Ru -0.253369(12) -0.28930(2) -0.067617(14) 0.01369(10) Uani 1 1 d .
P2 P -0.29111(4) -0.02314(8) 0.12862(5) 0.0165(2) Uani 1 1 d .
P1 P -0.17730(4) -0.41898(9) -0.03981(5) 0.0173(2) Uani 1 1 d .
Cl2 Cl -0.19161(4) -0.11201(8) -0.08123(5) 0.0219(2) Uani 1 1 d .
Cl1 Cl -0.23354(4) -0.34655(9) -0.18800(4) 0.0236(2) Uani 1 1 d .
Cl2S Cl 0.01514(7) -0.16901(15) 0.02858(8) 0.0721(4) Uani 1 1 d .
C9 C -0.28219(15) -0.3243(3) 0.03652(17) 0.0172(8) Uani 1 1 d .
H9A H -0.2582 -0.3825 0.0634 0.021 Uiso 1 1 calc R
O1 O -0.31511(10) -0.4318(2) -0.07767(12) 0.0204(6) Uani 1 1 d .
Cl1S Cl 0.04008(9) -0.1019(3) 0.17248(11) 0.1211(8) Uani 1 1 d .
N1 N -0.32745(12) -0.1796(3) -0.10442(14) 0.0161(6) Uani 1 1 d .
C1 C -0.26093(15) -0.2024(3) 0.03350(17) 0.0151(7) Uani 1 1 d .
H1A H -0.2238 -0.1946 0.0575 0.018 Uiso 1 1 calc R
F4 F 0.46687(12) 0.3576(3) -0.09568(18) 0.0651(9) Uani 1 1 d .
C133 C -0.31259(18) 0.2263(3) 0.15519(19) 0.0235(9) Uani 1 1 d .
H13A H -0.2741 0.2316 0.1675 0.028 Uiso 1 1 calc R
C220 C -0.19831(16) -0.5811(3) -0.05544(19) 0.0218(8) Uani 1 1 d .
C4 C -0.35146(15) -0.0777(3) -0.07366(18) 0.0185(8) Uani 1 1 d .
C132 C -0.39497(16) 0.1053(4) 0.11876(19) 0.0250(9) Uani 1 1 d .
H13B H -0.4117 0.0289 0.1077 0.030 Uiso 1 1 calc R
C130 C -0.33677(15) 0.1113(3) 0.13605(18) 0.0192(8) Uani 1 1 d .
C3 C -0.33256(15) -0.0355(3) -0.00427(18) 0.0178(8) Uani 1 1 d .
H3A H -0.3482 0.0399 0.0102 0.021 Uiso 1 1 calc R
F3 F 0.53491(15) 0.2287(3) -0.0505(2) 0.0910(13) Uani 1 1 d .
C7 C -0.39957(17) -0.1618(4) -0.1948(2) 0.0288(9) Uani 1 1 d .
H7A H -0.4153 -0.1937 -0.2359 0.035 Uiso 1 1 calc R
C8 C -0.35302(16) -0.2185(4) -0.16391(19) 0.0240(9) Uani 1 1 d .
H8A H -0.3381 -0.2888 -0.1857 0.029 Uiso 1 1 calc R
C116 C -0.21895(15) 0.0251(3) 0.14522(19) 0.0192(8) Uani 1 1 d .
C228 C -0.19840(19) -0.7664(4) -0.1273(2) 0.0360(11) Uani 1 1 d .
H22A H -0.1831 -0.8117 -0.1641 0.043 Uiso 1 1 calc R
C131 C -0.42750(18) 0.2129(4) 0.1181(2) 0.0299(10) Uani 1 1 d .
H13C H -0.4660 0.2089 0.1055 0.036 Uiso 1 1 calc R
C224 C -0.17651(17) -0.6501(4) -0.1104(2) 0.0292(9) Uani 1 1 d .
H22B H -0.1467 -0.6176 -0.1364 0.035 Uiso 1 1 calc R
C230 C -0.10873(15) -0.4068(3) -0.08448(19) 0.0207(8) Uani 1 1 d .
C120 C -0.30802(16) -0.1456(3) 0.18943(18) 0.0185(8) Uani 1 1 d .
C2 C -0.29640(14) -0.0883(3) 0.04137(18) 0.0160(8) Uani 1 1 d .
C218 C -0.12738(16) -0.2991(4) 0.0729(2) 0.0277(9) Uani 1 1 d .
H21A H -0.1227 -0.2352 0.0406 0.033 Uiso 1 1 calc R
C127 C -0.33131(19) -0.3460(4) 0.2758(2) 0.0364(11) Uani 1 1 d .
H12A H -0.3396 -0.4135 0.3046 0.044 Uiso 1 1 calc R
C11 C -0.35115(16) -0.4402(3) -0.0316(2) 0.0238(9) Uani 1 1 d .
F2 F 0.49629(19) 0.1838(4) -0.1513(2) 0.1064(15) Uani 1 1 d .
C5 C -0.39768(17) -0.0160(4) -0.1031(2) 0.0267(9) Uani 1 1 d .
H5A H -0.4121 0.0547 -0.0813 0.032 Uiso 1 1 calc R
C10 C -0.34403(15) -0.3609(3) 0.03145(19) 0.0199(8) Uani 1 1 d .
H10A H -0.3550 -0.4069 0.0728 0.024 Uiso 1 1 calc R
H10B H -0.3679 -0.2871 0.0276 0.024 Uiso 1 1 calc R
C210 C -0.15230(15) -0.4116(4) 0.05170(19) 0.0217(8) Uani 1 1 d .
C126 C -0.27945(18) -0.3394(4) 0.24328(19) 0.0273(9) Uani 1 1 d .
H12B H -0.2526 -0.4024 0.2503 0.033 Uiso 1 1 calc R
C115 C -0.18358(17) 0.0526(4) 0.0903(2) 0.0306(10) Uani 1 1 d .
H11A H -0.1964 0.0431 0.0445 0.037 Uiso 1 1 calc R
C235 C -0.09896(17) -0.3219(4) -0.1369(2) 0.0281(9) Uani 1 1 d .
H23A H -0.1280 -0.2675 -0.1507 0.034 Uiso 1 1 calc R
C6 C -0.42265(17) -0.0573(4) -0.1641(2) 0.0285(9) Uani 1 1 d .
H6A H -0.4539 -0.0163 -0.1840 0.034 Uiso 1 1 calc R
C234 C -0.06450(16) -0.4885(4) -0.0642(2) 0.0279(9) Uani 1 1 d .
H23B H -0.0702 -0.5458 -0.0284 0.033 Uiso 1 1 calc R
C223 C -0.24335(18) -0.6321(4) -0.0179(2) 0.0311(10) Uani 1 1 d .
H22C H -0.2587 -0.5881 0.0193 0.037 Uiso 1 1 calc R
C222 C -0.2430(2) -0.8151(4) -0.0897(3) 0.0395(11) Uani 1 1 d .
H22D H -0.2578 -0.8934 -0.1008 0.047 Uiso 1 1 calc R
C125 C -0.26692(16) -0.2403(4) 0.20042(18) 0.0219(8) Uani 1 1 d .
H12C H -0.2316 -0.2357 0.1788 0.026 Uiso 1 1 calc R
C114 C -0.19960(17) 0.0390(4) 0.2145(2) 0.0261(9) Uani 1 1 d .
H11B H -0.2236 0.0199 0.2514 0.031 Uiso 1 1 calc R
C214 C -0.10941(18) -0.2816(5) 0.1421(2) 0.0393(11) Uani 1 1 d .
H21B H -0.0928 -0.2063 0.1558 0.047 Uiso 1 1 calc R
C213 C -0.15756(17) -0.5072(4) 0.1006(2) 0.0315(10) Uani 1 1 d .
H21C H -0.1724 -0.5841 0.0871 0.038 Uiso 1 1 calc R
F1 F 0.44356(14) 0.1630(3) -0.0611(2) 0.0916(13) Uani 1 1 d .
C123 C -0.35980(17) -0.1518(4) 0.2215(2) 0.0280(9) Uani 1 1 d .
H12D H -0.3871 -0.0900 0.2141 0.034 Uiso 1 1 calc R
C232 C -0.00333(18) -0.3980(4) -0.1487(2) 0.0407(12) Uani 1 1 d .
H23C H 0.0321 -0.3943 -0.1700 0.049 Uiso 1 1 calc R
C212 C -0.14063(19) -0.4877(5) 0.1699(2) 0.0429(12) Uani 1 1 d .
H21D H -0.1458 -0.5506 0.2027 0.051 Uiso 1 1 calc R
C233 C -0.04680(18) -0.3165(4) -0.1690(2) 0.0368(11) Uani 1 1 d .
H23D H -0.0406 -0.2584 -0.2042 0.044 Uiso 1 1 calc R
C111 C -0.1099(2) 0.1084(5) 0.1738(3) 0.0545(15) Uani 1 1 d .
H11C H -0.0730 0.1366 0.1831 0.065 Uiso 1 1 calc R
C12 C -0.3998(2) -0.5286(4) -0.0385(2) 0.0447(12) Uani 1 1 d .
H12E H -0.3976 -0.5718 -0.0823 0.067 Uiso 1 1 calc R
H12F H -0.4351 -0.4832 -0.0366 0.067 Uiso 1 1 calc R
H12G H -0.3982 -0.5879 -0.0009 0.067 Uiso 1 1 calc R
C231 C -0.01316(18) -0.4837(4) -0.0970(2) 0.0384(11) Uani 1 1 d .
H23E H 0.0156 -0.5394 -0.0841 0.046 Uiso 1 1 calc R
C121 C -0.37100(19) -0.2523(4) 0.2657(2) 0.0401(11) Uani 1 1 d .
H12H H -0.4058 -0.2561 0.2886 0.048 Uiso 1 1 calc R
C221 C -0.2654(2) -0.7481(4) -0.0359(3) 0.0401(11) Uani 1 1 d .
H22E H -0.2958 -0.7807 -0.0110 0.048 Uiso 1 1 calc R
C211 C -0.11640(19) -0.3762(5) 0.1901(2) 0.0458(13) Uani 1 1 d .
H21E H -0.1047 -0.3645 0.2363 0.055 Uiso 1 1 calc R
C113 C -0.14503(19) 0.0811(4) 0.2274(2) 0.0388(11) Uani 1 1 d .
H11D H -0.1321 0.0909 0.2733 0.047 Uiso 1 1 calc R
C112 C -0.1288(2) 0.0945(5) 0.1043(3) 0.0486(13) Uani 1 1 d .
H11E H -0.1045 0.1135 0.0678 0.058 Uiso 1 1 calc R
B1 B 0.4853(2) 0.2365(5) -0.0848(3) 0.0423(14) Uani 1 1 d .
C1S C 0.0566(3) -0.0785(7) 0.0867(4) 0.090(2) Uani 1 1 d .
H1SA H 0.0966 -0.0981 0.0801 0.109 Uiso 1 1 calc R
H1SB H 0.0511 0.0091 0.0755 0.109 Uiso 1 1 calc R
C134 C -0.34680(19) 0.3323(4) 0.1555(2) 0.0313(10) Uani 1 1 d .
H13D H -0.3312 0.4085 0.1692 0.038 Uiso 1 1 calc R
C135 C -0.40352(19) 0.3260(4) 0.1360(2) 0.0332(10) Uani 1 1 d .
H13E H -0.4256 0.3982 0.1348 0.040 Uiso 1 1 calc R
Cl1B Cl -0.45252(6) -0.45289(15) -0.20187(8) 0.0692(4) Uani 1 1 d .
C2S C -0.5000 -0.5424(6) -0.2500 0.0450(17) Uani 1 2 d S
H2SA H -0.5212 -0.5957 -0.2186 0.054 Uiso 0.50 1 calc PR
H2SB H -0.4788 -0.5957 -0.2814 0.054 Uiso 0.50 1 calc PR

loop_
_atom_site_aniso_label
_atom_site_aniso_U_11
_atom_site_aniso_U_22
_atom_site_aniso_U_33
_atom_site_aniso_U_23
_atom_site_aniso_U_13
_atom_site_aniso_U_12
Ru1 0.01564(17) 0.01166(17) 0.01385(16) -0.00004(11) 0.00274(11) 0.00142(11)
P2 0.0180(5) 0.0152(5) 0.0164(5) -0.0026(4) 0.0022(4) 0.0005(4)
P1 0.0186(5) 0.0156(5) 0.0179(5) 0.0025(4) 0.0033(4) 0.0036(4)
Cl2 0.0235(5) 0.0170(5) 0.0253(5) 0.0007(4) 0.0071(4) -0.0028(4)
Cl1 0.0287(5) 0.0253(5) 0.0168(4) -0.0034(4) 0.0040(4) 0.0033(4)
Cl2S 0.0654(10) 0.0769(10) 0.0742(10) 0.0116(8) 0.0124(8) -0.0131(8)
C9 0.0209(19) 0.0182(19) 0.0126(17) -0.0016(15) 0.0033(15) 0.0021(15)
O1 0.0238(14) 0.0160(13) 0.0216(13) -0.0001(11) 0.0032(11) -0.0023(11)
Cl1S 0.0865(14) 0.203(3) 0.0739(12) -0.0016(14) 0.0027(11) -0.0427(15)
N1 0.0151(15) 0.0184(16) 0.0149(15) 0.0017(13) 0.0016(12) -0.0014(12)
C1 0.0167(18) 0.0177(19) 0.0109(17) -0.0014(14) 0.0010(14) 0.0034(14)
F4 0.0479(18) 0.0383(16) 0.110(3) 0.0093(17) 0.0299(17) 0.0044(14)
C133 0.032(2) 0.020(2) 0.019(2) 0.0004(16) 0.0006(17) 0.0034(17)
C220 0.027(2) 0.0126(18) 0.026(2) 0.0026(16) -0.0009(16) 0.0047(16)
C4 0.022(2) 0.0147(19) 0.0188(18) 0.0046(15) 0.0042(15) 0.0020(15)
C132 0.029(2) 0.026(2) 0.020(2) -0.0035(17) 0.0034(17) 0.0023(17)
C130 0.023(2) 0.018(2) 0.0160(18) -0.0002(15) 0.0027(15) 0.0026(16)
C3 0.0188(19) 0.0120(18) 0.0226(19) -0.0023(15) 0.0028(15) -0.0017(15)
F3 0.064(2) 0.050(2) 0.158(4) -0.022(2) -0.044(2) -0.0017(17)
C7 0.030(2) 0.038(2) 0.018(2) 0.0001(18) -0.0060(17) 0.0021(19)
C8 0.027(2) 0.027(2) 0.0180(19) -0.0028(16) 0.0020(16) 0.0037(17)
C116 0.0168(18) 0.0148(19) 0.026(2) -0.0057(16) 0.0010(16) 0.0002(15)
C228 0.043(3) 0.024(2) 0.041(3) -0.010(2) -0.011(2) 0.012(2)
C131 0.030(2) 0.038(3) 0.022(2) 0.0006(19) 0.0003(18) 0.0134(19)
C224 0.030(2) 0.026(2) 0.032(2) 0.0010(19) 0.0010(18) 0.0052(18)
C230 0.0194(19) 0.021(2) 0.0216(19) -0.0023(16) 0.0029(15) 0.0027(16)
C120 0.026(2) 0.0174(19) 0.0119(17) -0.0043(15) -0.0004(15) -0.0024(16)
C2 0.0168(18) 0.0160(19) 0.0153(18) -0.0032(15) 0.0036(14) -0.0022(15)
C218 0.018(2) 0.039(3) 0.026(2) -0.0019(19) 0.0002(17) 0.0072(18)
C127 0.045(3) 0.030(2) 0.035(2) 0.011(2) 0.004(2) -0.007(2)
C11 0.027(2) 0.018(2) 0.026(2) 0.0069(17) -0.0027(18) -0.0027(16)
F2 0.112(3) 0.122(3) 0.086(3) -0.013(2) 0.007(2) 0.059(3)
C5 0.033(2) 0.023(2) 0.025(2) 0.0006(17) 0.0032(17) 0.0113(18)
C10 0.0215(19) 0.0153(19) 0.023(2) 0.0012(16) 0.0053(16) -0.0005(15)
C210 0.0164(19) 0.030(2) 0.0186(19) 0.0019(17) 0.0028(15) 0.0080(16)
C126 0.036(2) 0.023(2) 0.023(2) 0.0007(18) -0.0062(18) 0.0014(18)
C115 0.029(2) 0.038(3) 0.025(2) -0.0064(19) 0.0032(18) -0.0099(19)
C235 0.024(2) 0.030(2) 0.031(2) 0.0062(19) 0.0069(17) 0.0105(18)
C6 0.027(2) 0.035(2) 0.023(2) 0.0023(18) -0.0051(17) 0.0106(19)
C234 0.024(2) 0.033(2) 0.027(2) 0.0043(18) 0.0022(17) 0.0102(18)
C223 0.036(2) 0.017(2) 0.041(3) 0.0035(18) 0.008(2) 0.0031(18)
C222 0.045(3) 0.020(2) 0.053(3) -0.004(2) -0.011(2) -0.002(2)
C125 0.024(2) 0.024(2) 0.0171(19) -0.0006(16) -0.0022(16) 0.0011(17)
C114 0.028(2) 0.025(2) 0.025(2) -0.0083(17) -0.0026(17) 0.0002(17)
C214 0.025(2) 0.060(3) 0.033(3) -0.013(2) 0.0010(19) 0.005(2)
C213 0.028(2) 0.039(3) 0.027(2) 0.0084(19) 0.0029(18) 0.0104(19)
F1 0.054(2) 0.0402(18) 0.181(4) 0.005(2) 0.043(2) -0.0058(15)
C123 0.030(2) 0.024(2) 0.030(2) 0.0002(18) 0.0099(18) 0.0031(18)
C232 0.022(2) 0.057(3) 0.044(3) 0.008(2) 0.012(2) 0.012(2)
C212 0.032(2) 0.066(3) 0.031(3) 0.018(2) 0.006(2) 0.019(2)
C233 0.032(2) 0.044(3) 0.035(2) 0.014(2) 0.0136(19) 0.007(2)
C111 0.028(3) 0.070(4) 0.066(4) -0.029(3) -0.004(2) -0.023(3)
C12 0.045(3) 0.051(3) 0.038(3) -0.007(2) 0.008(2) -0.029(2)
C231 0.027(2) 0.047(3) 0.041(3) 0.012(2) 0.004(2) 0.017(2)
C121 0.033(3) 0.042(3) 0.046(3) 0.009(2) 0.017(2) -0.007(2)
C221 0.046(3) 0.019(2) 0.054(3) 0.012(2) 0.003(2) -0.004(2)
C211 0.033(3) 0.085(4) 0.020(2) -0.003(3) -0.0022(19) 0.018(3)
C113 0.036(3) 0.043(3) 0.037(3) -0.017(2) -0.007(2) -0.001(2)
C112 0.037(3) 0.063(3) 0.045(3) -0.014(3) 0.014(2) -0.020(2)
B1 0.023(3) 0.040(3) 0.065(4) 0.000(3) 0.008(3) -0.003(2)
C1S 0.063(4) 0.120(6) 0.089(5) 0.038(4) -0.010(4) -0.021(4)
C134 0.050(3) 0.017(2) 0.027(2) -0.0011(18) 0.008(2) 0.0026(19)
C135 0.045(3) 0.027(2) 0.028(2) 0.0041(19) 0.010(2) 0.018(2)
Cl1B 0.0609(9) 0.0811(11) 0.0652(9) 0.0068(8) -0.0103(7) -0.0116(8)
C2S 0.055(4) 0.043(4) 0.037(4) 0.000 0.003(3) 0.000

loop_
_atom_type_symbol
_atom_type_description
_atom_type_scat_dispersion_real
_atom_type_scat_dispersion_imag
_atom_type_scat_source
C C 0.0033 0.0016 'International Tables Vol C Tables 4.2.6.8 and 6.1.1.4'
H H 0.0000 0.0000 'International Tables Vol C Tables 4.2.6.8 and 6.1.1.4'
B B 0.0013 0.0007 'International Tables Vol C Tables 4.2.6.8 and 6.1.1.4'
N N 0.0061 0.0033 'International Tables Vol C Tables 4.2.6.8 and 6.1.1.4'
O O 0.0106 0.0060 'International Tables Vol C Tables 4.2.6.8 and 6.1.1.4'
F F 0.0171 0.0103 'International Tables Vol C Tables 4.2.6.8 and 6.1.1.4'
P P 0.1023 0.0942 'International Tables Vol C Tables 4.2.6.8 and 6.1.1.4'
Cl Cl 0.1484 0.1585 'International Tables Vol C Tables 4.2.6.8 and 6.1.1.4'
Ru Ru -1.2594 0.8363 'International Tables Vol C Tables 4.2.6.8 and 6.1.1.4'

loop_
_geom_angle_atom_site_label_1
_geom_angle_atom_site_label_2
_geom_angle_atom_site_label_3
_geom_angle
_geom_angle_site_symmetry_3
O1 Ru1 C9 74.63(11) .
O1 Ru1 C1 109.26(12) .
C9 Ru1 C1 37.92(12) .
O1 Ru1 N1 79.72(10) .
C9 Ru1 N1 97.73(12) .
C1 Ru1 N1 89.05(12) .
O1 Ru1 P1 96.36(7) .
C9 Ru1 P1 86.10(10) .
C1 Ru1 P1 97.14(9) .
N1 Ru1 P1 173.52(8) .
O1 Ru1 Cl2 167.06(7) .
C9 Ru1 Cl2 115.83(9) .
C1 Ru1 Cl2 79.23(10) .
N1 Ru1 Cl2 90.90(8) .
P1 Ru1 Cl2 92.12(3) .
O1 Ru1 Cl1 82.55(7) .
C9 Ru1 Cl1 154.34(10) .
C1 Ru1 Cl1 167.61(10) .
N1 Ru1 Cl1 89.47(8) .
P1 Ru1 Cl1 84.89(3) .
Cl2 Ru1 Cl1 88.50(3) .
C116 P2 C130 108.35(17) .
C116 P2 C120 108.06(17) .
C130 P2 C120 113.31(17) .
C116 P2 C2 109.10(16) .
C130 P2 C2 110.33(16) .
C120 P2 C2 107.59(16) .
C220 P1 C230 103.08(17) .
C220 P1 C210 106.14(17) .
C230 P1 C210 99.88(16) .
C220 P1 Ru1 109.13(12) .
C230 P1 Ru1 121.72(12) .
C210 P1 Ru1 115.27(12) .
C1 C9 C10 125.8(3) .
C1 C9 Ru1 71.5(2) .
C10 C9 Ru1 107.5(2) .
C11 O1 Ru1 117.5(2) .
C8 N1 C4 115.6(3) .
C8 N1 Ru1 116.4(2) .
C4 N1 Ru1 128.0(2) .
C9 C1 C2 124.3(3) .
C9 C1 Ru1 70.61(18) .
C2 C1 Ru1 119.9(2) .
C134 C133 C130 119.2(4) .
C224 C220 C223 118.0(4) .
C224 C220 P1 121.9(3) .
C223 C220 P1 119.4(3) .
N1 C4 C5 122.1(3) .
N1 C4 C3 121.1(3) .
C5 C4 C3 116.6(3) .
C131 C132 C130 119.9(4) .
C132 C130 C133 119.4(3) .
C132 C130 P2 121.4(3) .
C133 C130 P2 119.0(3) .
C2 C3 C4 130.1(3) .
C8 C7 C6 119.3(4) .
N1 C8 C7 124.6(4) .
C115 C116 C114 120.5(3) .
C115 C116 P2 120.1(3) .
C114 C116 P2 119.3(3) .
C222 C228 C224 119.9(4) .
C135 C131 C132 120.6(4) .
C228 C224 C220 121.2(4) .
C235 C230 C234 119.0(4) .
C235 C230 P1 122.8(3) .
C234 C230 P1 118.2(3) .
C123 C120 C125 120.2(3) .
C123 C120 P2 122.0(3) .
C125 C120 P2 117.7(3) .
C3 C2 C1 129.2(3) .
C3 C2 P2 118.4(3) .
C1 C2 P2 112.2(2) .
C210 C218 C214 120.8(4) .
C126 C127 C121 119.7(4) .
O1 C11 C10 118.1(3) .
O1 C11 C12 121.0(4) .
C10 C11 C12 120.9(4) .
C6 C5 C4 121.1(4) .
C11 C10 C9 107.5(3) .
C213 C210 C218 118.5(4) .
C213 C210 P1 125.3(3) .
C218 C210 P1 116.1(3) .
C127 C126 C125 120.5(4) .
C116 C115 C112 119.2(4) .
C230 C235 C233 120.7(4) .
C5 C6 C7 117.3(4) .
C231 C234 C230 119.9(4) .
C221 C223 C220 120.2(4) .
C221 C222 C228 119.7(4) .
C126 C125 C120 119.6(4) .
C113 C114 C116 119.5(4) .
C211 C214 C218 119.7(4) .
C210 C213 C212 120.2(4) .
C120 C123 C121 119.0(4) .
C231 C232 C233 119.5(4) .
C211 C212 C213 120.5(4) .
C235 C233 C232 119.9(4) .
C113 C111 C112 120.6(4) .
C234 C231 C232 121.0(4) .
C127 C121 C123 121.0(4) .
C222 C221 C223 120.9(4) .
C212 C211 C214 120.2(4) .
C111 C113 C114 120.4(4) .
C115 C112 C111 119.8(4) .
F3 B1 F1 115.7(5) .
F3 B1 F4 113.7(4) .
F1 B1 F4 112.0(4) .
F3 B1 F2 104.5(4) .
F1 B1 F2 102.2(5) .
F4 B1 F2 107.3(5) .
Cl1S C1S Cl2S 113.4(4) .
C135 C134 C133 120.9(4) .
C134 C135 C131 119.9(4) .
Cl1B C2S Cl1B 112.5(4) 2_454

loop_
_geom_bond_atom_site_label_1
_geom_bond_atom_site_label_2
_geom_bond_distance
_geom_bond_site_symmetry_2
Ru1 O1 2.108(2) .
Ru1 C9 2.145(3) .
Ru1 C1 2.156(3) .
Ru1 N1 2.202(3) .
Ru1 P1 2.3137(9) .
Ru1 Cl2 2.4017(9) .
Ru1 Cl1 2.4344(9) .
P2 C116 1.790(4) .
P2 C130 1.799(4) .
P2 C120 1.800(4) .
P2 C2 1.812(3) .
P1 C220 1.827(4) .
P1 C230 1.832(4) .
P1 C210 1.841(4) .
Cl2S C1S 1.757(7) .
C9 C1 1.398(5) .
C9 C10 1.501(5) .
O1 C11 1.231(5) .
Cl1S C1S 1.710(7) .
N1 C8 1.345(4) .
N1 C4 1.364(4) .
C1 C2 1.486(5) .
F4 B1 1.382(6) .
C133 C134 1.388(5) .
C133 C130 1.402(5) .
C220 C224 1.389(5) .
C220 C223 1.394(6) .
C4 C5 1.381(5) .
C4 C3 1.465(5) .
C132 C131 1.381(5) .
C132 C130 1.399(5) .
C3 C2 1.334(5) .
F3 B1 1.327(6) .
C7 C8 1.373(5) .
C7 C6 1.377(6) .
C116 C115 1.378(5) .
C116 C114 1.404(5) .
C228 C222 1.379(7) .
C228 C224 1.382(6) .
C131 C135 1.376(6) .
C230 C235 1.375(5) .
C230 C234 1.406(5) .
C120 C123 1.367(5) .
C120 C125 1.411(5) .
C218 C210 1.396(5) .
C218 C214 1.397(6) .
C127 C126 1.373(6) .
C127 C121 1.379(6) .
C11 C10 1.483(5) .
C11 C12 1.485(5) .
F2 B1 1.419(7) .
C5 C6 1.372(5) .
C210 C213 1.394(5) .
C126 C125 1.375(5) .
C115 C112 1.381(6) .
C235 C233 1.375(6) .
C234 C231 1.364(6) .
C223 C221 1.387(6) .
C222 C221 1.364(7) .
C114 C113 1.373(6) .
C214 C211 1.378(7) .
C213 C212 1.394(6) .
F1 B1 1.338(6) .
C123 C121 1.394(6) .
C232 C231 1.371(6) .
C232 C233 1.391(6) .
C212 C211 1.375(7) .
C111 C113 1.355(7) .
C111 C112 1.403(6) .
C134 C135 1.376(6) .
Cl1B C2S 1.724(4) .
C2S Cl1B 1.724(4) 2_454
